data_7720492
loop_
_publ_author_name
'Pattnaik, Archana Kumari'
'Behera, Gobinda Chandra'

_publ_section_title
;
 From discrete to polymeric assemblies: exploring supramolecular
 structural diversity in transition metal phosphinates with N-donor
 ligands.
;
_journal_issue 2
_journal_name_full 'Dalton transactions (Cambridge, England : 2003)'
_journal_page_first 694
_journal_page_last 709
_journal_paper_doi 10.1039/d5dt01622c
_journal_volume 55
_journal_year 2026
_chemical_formula_sum 'C24 H20 Cl Cu N2 O7 P'
_chemical_formula_weight 578.38
_space_group_crystal_system orthorhombic
_space_group_IT_number 61
_space_group_name_Hall '-P 2ac 2ab'
_space_group_name_H-M_alt 'P b c a'
_atom_sites_solution_hydrogens mixed
_audit_creation_method SHELXL-2018/3
_audit_update_record
;
2025-09-10 deposited with the CCDC.	2025-12-01 downloaded from the CCDC.
;
_cell_angle_alpha 90
_cell_angle_beta 90
_cell_angle_gamma 90
_cell_formula_units_Z 8
_cell_length_a 21.733(3)
_cell_length_b 9.2303(10)
_cell_length_c 23.419(3)
_cell_measurement_reflns_used 9959
_cell_measurement_temperature 293(2)
_cell_measurement_theta_max 27.16
_cell_measurement_theta_min 2.56
_cell_volume 4697.9(10)
_computing_cell_refinement 'Bruker SAINT'
_computing_data_collection 'Bruker APEX2'
_computing_data_reduction 'Bruker SAINT'
_computing_molecular_graphics 'Bruker SHELXTL'
_computing_publication_material 'Bruker SHELXTL'
_computing_structure_refinement 'SHELXL-2018/3 (Sheldrick, 2018)'
_computing_structure_solution 'SHELXT 2014/5 (Sheldrick, 2014)'
_diffrn_ambient_temperature 293(2)
_diffrn_measured_fraction_theta_full 0.999
_diffrn_measured_fraction_theta_max 0.994
_diffrn_measurement_device_type 'Bruker APEX-II CCD'
_diffrn_measurement_method '\f and \w scans'
_diffrn_radiation_type MoK\a
_diffrn_radiation_wavelength 0.71073
_diffrn_reflns_av_R_equivalents 0.0906
_diffrn_reflns_av_unetI/netI 0.0381
_diffrn_reflns_Laue_measured_fraction_full 0.999
_diffrn_reflns_Laue_measured_fraction_max 0.994
_diffrn_reflns_limit_h_max 29
_diffrn_reflns_limit_h_min -29
_diffrn_reflns_limit_k_max 12
_diffrn_reflns_limit_k_min -8
_diffrn_reflns_limit_l_max 31
_diffrn_reflns_limit_l_min -31
_diffrn_reflns_number 75215
_diffrn_reflns_point_group_measured_fraction_full 0.999
_diffrn_reflns_point_group_measured_fraction_max 0.994
_diffrn_reflns_theta_full 25.242
_diffrn_reflns_theta_max 28.491
_diffrn_reflns_theta_min 2.550
_exptl_absorpt_coefficient_mu 1.162
_exptl_absorpt_correction_type none
_exptl_absorpt_process_details
;
 SADABS 2016/2: Krause, L., Herbst-Irmer, R., Sheldrick G.M. & Stalke D.,
 J. Appl. Cryst. 48 (2015) 3-10
;
_exptl_crystal_colour blue
_exptl_crystal_density_diffrn 1.636
_exptl_crystal_description rod
_exptl_crystal_F_000 2360
_exptl_crystal_size_max 0.25
_exptl_crystal_size_mid 0.2
_exptl_crystal_size_min 0.12
_refine_diff_density_max 0.374
_refine_diff_density_min -0.571
_refine_diff_density_rms 0.069
_refine_ls_extinction_method none
_refine_ls_goodness_of_fit_ref 1.060
_refine_ls_hydrogen_treatment mixed
_refine_ls_matrix_type full
_refine_ls_number_parameters 331
_refine_ls_number_reflns 5928
_refine_ls_number_restraints 27
_refine_ls_restrained_S_all 1.057
_refine_ls_R_factor_all 0.0582
_refine_ls_R_factor_gt 0.0370
_refine_ls_shift/su_max 0.002
_refine_ls_shift/su_mean 0.000
_refine_ls_structure_factor_coef Fsqd
_refine_ls_weighting_details 'w=1/[\s^2^(Fo^2^)+(0.0401P)^2^+4.0822P] where P=(Fo^2^+2Fc^2^)/3'
_refine_ls_weighting_scheme calc
_refine_ls_wR_factor_gt 0.0903
_refine_ls_wR_factor_ref 0.1050
_reflns_Friedel_coverage 0.000
_reflns_number_gt 4538
_reflns_number_total 5928
_reflns_threshold_expression 'I > 2\s(I)'
_cod_data_source_file d5dt01622c2.cif
_cod_data_source_block 1_a_CCDC2
_cod_original_cell_volume 4697.8(10)
_cod_database_code 7720492
_shelx_shelxl_version_number 2018/3
_shelx_space_group_comment
;
The symmetry employed for this shelxl refinement is uniquely defined
by the following loop, which should always be used as a source of
symmetry information in preference to the above space-group names.
They are only intended as comments.
;

loop_
_space_group_symop_operation_xyz
'x, y, z'
'-x+1/2, -y, z+1/2'
'-x, y+1/2, -z+1/2'
'x+1/2, -y+1/2, -z'
'-x, -y, -z'
'x-1/2, y, -z-1/2'
'x, -y-1/2, z-1/2'
'-x-1/2, y-1/2, z'

loop_
_atom_site_label
_atom_site_type_symbol
_atom_site_fract_x
_atom_site_fract_y
_atom_site_fract_z
_atom_site_U_iso_or_equiv
_atom_site_adp_type
_atom_site_occupancy
_atom_site_site_symmetry_order
_atom_site_calc_flag
_atom_site_refinement_flags_posn
_atom_site_refinement_flags_adp
_atom_site_refinement_flags_occupancy
_atom_site_disorder_assembly
_atom_site_disorder_group
Cu1 Cu 0.62385(2) 0.30554(3) 0.39962(2) 0.02850(9) Uani 1 1 d . . . . .
Cl1 Cl 0.64887(3) 0.42900(7) 0.53490(3) 0.04068(16) Uani 1 1 d . . . . .
O1 O 0.61327(8) 0.48149(19) 0.35541(7) 0.0363(4) Uani 1 1 d . . . . .
N1 N 0.53503(9) 0.2562(2) 0.38981(8) 0.0312(4) Uani 1 1 d . . . . .
P1 P 0.65946(3) 0.57938(6) 0.32628(3) 0.02738(13) Uani 1 1 d . . . . .
C1 C 0.67698(11) 0.5018(2) 0.25788(10) 0.0308(5) Uani 1 1 d . . . . .
C2 C 0.64564(13) 0.3819(3) 0.23726(12) 0.0392(6) Uani 1 1 d . . . . .
H2 H 0.614125 0.341086 0.258773 0.047 Uiso 1 1 calc R U . . .
N2 N 0.62652(9) 0.1055(2) 0.43335(8) 0.0314(4) Uani 1 1 d . . . . .
O2 O 0.71892(8) 0.60528(18) 0.35701(7) 0.0345(4) Uani 1 1 d . . . . .
O3 O 0.71339(8) 0.31859(19) 0.39647(9) 0.0397(4) Uani 1 1 d D . . . .
H3A H 0.7352(14) 0.250(3) 0.3823(14) 0.059 Uiso 1 1 d D U . . .
H3B H 0.7257(15) 0.398(2) 0.3858(14) 0.059 Uiso 1 1 d D U . . .
C3 C 0.66094(15) 0.3225(3) 0.18482(13) 0.0510(8) Uani 1 1 d . . . . .
H3 H 0.639714 0.242005 0.171266 0.061 Uiso 1 1 calc R U . . .
C4 C 0.70735(16) 0.3822(3) 0.15292(13) 0.0533(8) Uani 1 1 d . . . . .
H4 H 0.717956 0.341290 0.117980 0.064 Uiso 1 1 calc R U . . .
O4 O 0.61011(11) 0.4279(3) 0.48540(9) 0.0617(6) Uani 1 1 d . U . . .
C5 C 0.73823(14) 0.5023(4) 0.17241(12) 0.0536(8) Uani 1 1 d . . . . .
H5 H 0.769461 0.543071 0.150538 0.064 Uiso 1 1 calc R U . . .
O5 O 0.68463(14) 0.5556(3) 0.53554(14) 0.0935(10) Uani 1 1 d . U . . .
C6 C 0.72292(12) 0.5623(3) 0.22441(11) 0.0432(6) Uani 1 1 d . . . . .
H6 H 0.743653 0.644223 0.237184 0.052 Uiso 1 1 calc R U . . .
O6 O 0.68682(12) 0.3029(3) 0.53472(10) 0.0689(7) Uani 1 1 d . U . . .
C7 C 0.62168(10) 0.7485(3) 0.31061(10) 0.0295(5) Uani 1 1 d . . . . .
O7 O 0.61153(14) 0.4243(3) 0.58414(11) 0.0786(8) Uani 1 1 d . U . . .
C8 C 0.55849(12) 0.7554(3) 0.30482(12) 0.0416(6) Uani 1 1 d . . . . .
H8 H 0.534851 0.673142 0.311537 0.050 Uiso 1 1 calc R U . . .
C9 C 0.53002(14) 0.8833(3) 0.28914(13) 0.0514(7) Uani 1 1 d . . . . .
H9 H 0.487442 0.886505 0.285347 0.062 Uiso 1 1 calc R U . . .
C10 C 0.56423(14) 1.0056(3) 0.27916(12) 0.0499(7) Uani 1 1 d . . . . .
H10 H 0.544978 1.091200 0.268264 0.060 Uiso 1 1 calc R U . . .
C11 C 0.62689(15) 1.0010(3) 0.28530(14) 0.0530(8) Uani 1 1 d . . . . .
H11 H 0.650251 1.084023 0.279266 0.064 Uiso 1 1 calc R U . . .
C12 C 0.65537(12) 0.8724(3) 0.30054(13) 0.0425(6) Uani 1 1 d . . . . .
H12 H 0.697983 0.869602 0.304034 0.051 Uiso 1 1 calc R U . . .
C13 C 0.49027(12) 0.3360(3) 0.36790(12) 0.0411(6) Uani 1 1 d . . . . .
H13 H 0.498858 0.430217 0.356257 0.049 Uiso 1 1 calc R U . . .
C14 C 0.43051(13) 0.2826(3) 0.36180(13) 0.0479(7) Uani 1 1 d . . . . .
H14 H 0.400030 0.340366 0.345699 0.058 Uiso 1 1 calc R U . . .
C15 C 0.41702(12) 0.1460(3) 0.37948(13) 0.0445(6) Uani 1 1 d . . . . .
H15 H 0.377173 0.110574 0.375663 0.053 Uiso 1 1 calc R U . . .
C16 C 0.45426(13) -0.0872(3) 0.42349(12) 0.0457(7) Uani 1 1 d . . . . .
H16 H 0.415290 -0.128566 0.421658 0.055 Uiso 1 1 calc R U . . .
C17 C 0.50117(14) -0.1647(3) 0.44478(12) 0.0463(7) Uani 1 1 d . . . . .
H17 H 0.494126 -0.259027 0.457072 0.056 Uiso 1 1 calc R U . . .
C18 C 0.61243(14) -0.1783(3) 0.47192(13) 0.0467(7) Uani 1 1 d . . . . .
H18 H 0.608748 -0.274005 0.483829 0.056 Uiso 1 1 calc R U . . .
C19 C 0.66724(14) -0.1080(3) 0.47667(12) 0.0470(7) Uani 1 1 d . . . . .
H19 H 0.700846 -0.154714 0.492949 0.056 Uiso 1 1 calc R U . . .
C20 C 0.67308(12) 0.0346(3) 0.45708(11) 0.0398(6) Uani 1 1 d . . . . .
H20 H 0.710811 0.081209 0.460817 0.048 Uiso 1 1 calc R U . . .
C21 C 0.46300(12) 0.0582(3) 0.40349(11) 0.0366(5) Uani 1 1 d . . . . .
C22 C 0.52177(11) 0.1192(3) 0.40719(9) 0.0302(5) Uani 1 1 d . . . . .
C23 C 0.56166(13) -0.1054(3) 0.44898(11) 0.0378(6) Uani 1 1 d . . . . .
C24 C 0.57141(11) 0.0375(3) 0.43013(10) 0.0307(5) Uani 1 1 d . . . . .

loop_
_atom_site_aniso_label
_atom_site_aniso_U_11
_atom_site_aniso_U_22
_atom_site_aniso_U_33
_atom_site_aniso_U_23
_atom_site_aniso_U_13
_atom_site_aniso_U_12
Cu1 0.02783(15) 0.02614(15) 0.03153(16) 0.00373(11) 0.00167(11) -0.00133(11)
Cl1 0.0521(4) 0.0357(3) 0.0342(3) 0.0037(2) -0.0037(3) -0.0017(3)
O1 0.0315(9) 0.0360(9) 0.0415(10) 0.0137(8) 0.0012(7) -0.0028(7)
N1 0.0299(10) 0.0282(10) 0.0355(11) 0.0029(8) 0.0006(8) -0.0021(8)
P1 0.0270(3) 0.0257(3) 0.0294(3) 0.0040(2) -0.0015(2) -0.0024(2)
C1 0.0307(11) 0.0286(11) 0.0332(12) 0.0013(9) -0.0041(9) 0.0013(9)
C2 0.0422(14) 0.0302(12) 0.0451(14) 0.0015(11) -0.0115(12) -0.0026(11)
N2 0.0343(10) 0.0283(10) 0.0317(10) 0.0027(8) 0.0020(8) 0.0004(8)
O2 0.0332(9) 0.0326(9) 0.0378(9) 0.0027(7) -0.0084(7) -0.0025(7)
O3 0.0300(9) 0.0300(9) 0.0591(12) 0.0050(8) 0.0061(8) 0.0022(7)
C3 0.068(2) 0.0341(14) 0.0512(17) -0.0098(12) -0.0221(15) 0.0060(13)
C4 0.069(2) 0.0536(18) 0.0376(15) -0.0090(13) -0.0077(14) 0.0196(16)
O4 0.0694(14) 0.0745(16) 0.0412(11) -0.0130(10) -0.0168(10) 0.0240(12)
C5 0.0524(17) 0.069(2) 0.0392(15) -0.0054(14) 0.0097(13) 0.0013(15)
O5 0.0891(19) 0.0575(16) 0.134(3) 0.0333(16) -0.0423(18) -0.0335(14)
C6 0.0402(14) 0.0495(16) 0.0398(14) -0.0057(12) 0.0040(11) -0.0095(12)
O6 0.0854(17) 0.0609(15) 0.0605(15) 0.0067(11) -0.0091(13) 0.0291(13)
C7 0.0326(11) 0.0305(11) 0.0254(11) 0.0016(9) 0.0004(9) 0.0028(9)
O7 0.106(2) 0.0805(18) 0.0491(13) -0.0033(13) 0.0233(14) 0.0071(16)
C8 0.0346(13) 0.0407(14) 0.0496(15) -0.0016(12) -0.0025(11) -0.0007(11)
C9 0.0383(15) 0.0583(19) 0.0577(18) -0.0074(15) -0.0091(13) 0.0146(13)
C10 0.0602(18) 0.0426(16) 0.0470(16) 0.0021(13) -0.0058(14) 0.0200(14)
C11 0.0595(19) 0.0318(14) 0.068(2) 0.0129(13) 0.0010(15) 0.0048(13)
C12 0.0372(14) 0.0330(13) 0.0572(17) 0.0086(12) -0.0006(12) 0.0009(11)
C13 0.0363(13) 0.0373(14) 0.0497(16) 0.0060(12) -0.0013(11) 0.0010(11)
C14 0.0330(14) 0.0498(17) 0.0609(18) 0.0022(14) -0.0055(12) 0.0031(12)
C15 0.0305(13) 0.0515(16) 0.0517(16) -0.0018(13) -0.0001(11) -0.0066(12)
C16 0.0459(15) 0.0435(15) 0.0476(16) 0.0025(12) 0.0046(12) -0.0169(13)
C17 0.0595(18) 0.0329(13) 0.0464(16) 0.0056(11) 0.0069(13) -0.0122(13)
C18 0.0613(18) 0.0299(13) 0.0487(16) 0.0101(11) 0.0060(13) 0.0051(12)
C19 0.0514(17) 0.0442(16) 0.0454(16) 0.0106(12) 0.0032(12) 0.0146(13)
C20 0.0376(13) 0.0385(14) 0.0434(14) 0.0047(11) 0.0017(11) 0.0067(11)
C21 0.0373(13) 0.0384(13) 0.0341(13) -0.0019(10) 0.0053(10) -0.0071(11)
C22 0.0335(12) 0.0288(12) 0.0283(11) -0.0006(9) 0.0042(9) -0.0041(9)
C23 0.0492(15) 0.0298(12) 0.0343(13) 0.0026(10) 0.0068(11) -0.0018(11)
C24 0.0366(12) 0.0272(11) 0.0283(11) 0.0008(9) 0.0049(9) -0.0019(9)

loop_
_atom_type_symbol
_atom_type_description
_atom_type_scat_dispersion_real
_atom_type_scat_dispersion_imag
_atom_type_scat_source
C C 0.0033 0.0016 'International Tables Vol C Tables 4.2.6.8 and 6.1.1.4'
H H 0.0000 0.0000 'International Tables Vol C Tables 4.2.6.8 and 6.1.1.4'
Cu Cu 0.3201 1.2651 'International Tables Vol C Tables 4.2.6.8 and 6.1.1.4'
N N 0.0061 0.0033 'International Tables Vol C Tables 4.2.6.8 and 6.1.1.4'
O O 0.0106 0.0060 'International Tables Vol C Tables 4.2.6.8 and 6.1.1.4'
P P 0.1023 0.0942 'International Tables Vol C Tables 4.2.6.8 and 6.1.1.4'
Cl Cl 0.1484 0.1585 'International Tables Vol C Tables 4.2.6.8 and 6.1.1.4'

loop_
_geom_angle_atom_site_label_1
_geom_angle_atom_site_label_2
_geom_angle_atom_site_label_3
_geom_angle
_geom_angle_site_symmetry_1
_geom_angle_site_symmetry_3
_geom_angle_publ_flag
O1 Cu1 O3 92.66(7) . . ?
O1 Cu1 N1 90.87(8) . . ?
O3 Cu1 N1 166.90(8) . . ?
O1 Cu1 N2 169.35(8) . . ?
O3 Cu1 N2 92.45(8) . . ?
N1 Cu1 N2 82.15(8) . . ?
O1 Cu1 O4 92.25(8) . . ?
O3 Cu1 O4 97.52(8) . . ?
N1 Cu1 O4 94.94(8) . . ?
N2 Cu1 O4 96.34(8) . . ?
O5 Cl1 O7 109.6(2) . . ?
O5 Cl1 O6 111.06(18) . . ?
O7 Cl1 O6 108.05(16) . . ?
O5 Cl1 O4 109.89(16) . . ?
O7 Cl1 O4 108.83(17) . . ?
O6 Cl1 O4 109.36(14) . . ?
P1 O1 Cu1 131.46(11) . . ?
C13 N1 C22 118.6(2) . . ?
C13 N1 Cu1 128.88(18) . . ?
C22 N1 Cu1 112.51(16) . . ?
O2 P1 O1 116.80(10) . . ?
O2 P1 C1 108.02(11) . . ?
O1 P1 C1 107.75(11) . . ?
O2 P1 C7 110.66(10) . . ?
O1 P1 C7 107.87(10) . . ?
C1 P1 C7 105.09(11) . . ?
C2 C1 C6 118.5(2) . . ?
C2 C1 P1 121.7(2) . . ?
C6 C1 P1 119.79(19) . . ?
C3 C2 C1 120.5(3) . . ?
C3 C2 H2 119.8 . . ?
C1 C2 H2 119.8 . . ?
C20 N2 C24 118.0(2) . . ?
C20 N2 Cu1 129.78(18) . . ?
C24 N2 Cu1 112.23(15) . . ?
Cu1 O3 H3A 121(2) . . ?
Cu1 O3 H3B 113(2) . . ?
H3A O3 H3B 111(3) . . ?
C4 C3 C2 120.0(3) . . ?
C4 C3 H3 120.0 . . ?
C2 C3 H3 120.0 . . ?
C3 C4 C5 120.2(3) . . ?
C3 C4 H4 119.9 . . ?
C5 C4 H4 119.9 . . ?
Cl1 O4 Cu1 128.85(13) . . ?
C4 C5 C6 120.0(3) . . ?
C4 C5 H5 120.0 . . ?
C6 C5 H5 120.0 . . ?
C5 C6 C1 120.8(3) . . ?
C5 C6 H6 119.6 . . ?
C1 C6 H6 119.6 . . ?
C12 C7 C8 118.2(2) . . ?
C12 C7 P1 120.77(18) . . ?
C8 C7 P1 120.9(2) . . ?
C7 C8 C9 120.7(3) . . ?
C7 C8 H8 119.7 . . ?
C9 C8 H8 119.7 . . ?
C10 C9 C8 120.4(3) . . ?
C10 C9 H9 119.8 . . ?
C8 C9 H9 119.8 . . ?
C11 C10 C9 119.7(3) . . ?
C11 C10 H10 120.1 . . ?
C9 C10 H10 120.1 . . ?
C10 C11 C12 119.8(3) . . ?
C10 C11 H11 120.1 . . ?
C12 C11 H11 120.1 . . ?
C7 C12 C11 121.2(3) . . ?
C7 C12 H12 119.4 . . ?
C11 C12 H12 119.4 . . ?
N1 C13 C14 121.8(3) . . ?
N1 C13 H13 119.1 . . ?
C14 C13 H13 119.1 . . ?
C15 C14 C13 119.8(3) . . ?
C15 C14 H14 120.1 . . ?
C13 C14 H14 120.1 . . ?
C14 C15 C21 120.3(2) . . ?
C14 C15 H15 119.9 . . ?
C21 C15 H15 119.9 . . ?
C17 C16 C21 121.3(3) . . ?
C17 C16 H16 119.3 . . ?
C21 C16 H16 119.3 . . ?
C16 C17 C23 121.4(2) . . ?
C16 C17 H17 119.3 . . ?
C23 C17 H17 119.3 . . ?
C19 C18 C23 119.5(3) . . ?
C19 C18 H18 120.3 . . ?
C23 C18 H18 120.3 . . ?
C18 C19 C20 120.1(3) . . ?
C18 C19 H19 120.0 . . ?
C20 C19 H19 120.0 . . ?
N2 C20 C19 122.1(3) . . ?
N2 C20 H20 118.9 . . ?
C19 C20 H20 118.9 . . ?
C22 C21 C15 116.3(2) . . ?
C22 C21 C16 118.5(2) . . ?
C15 C21 C16 125.2(2) . . ?
N1 C22 C21 123.3(2) . . ?
N1 C22 C24 116.5(2) . . ?
C21 C22 C24 120.2(2) . . ?
C18 C23 C24 116.9(2) . . ?
C18 C23 C17 124.6(2) . . ?
C24 C23 C17 118.4(2) . . ?
N2 C24 C23 123.4(2) . . ?
N2 C24 C22 116.5(2) . . ?
C23 C24 C22 120.1(2) . . ?

loop_
_geom_bond_atom_site_label_1
_geom_bond_atom_site_label_2
_geom_bond_distance
_geom_bond_site_symmetry_2
_geom_bond_publ_flag
Cu1 O1 1.9396(17) . ?
Cu1 O3 1.9512(18) . ?
Cu1 N1 1.997(2) . ?
Cu1 N2 2.009(2) . ?
Cu1 O4 2.324(2) . ?
Cl1 O5 1.404(2) . ?
Cl1 O7 1.411(2) . ?
Cl1 O6 1.426(2) . ?
Cl1 O4 1.433(2) . ?
O1 P1 1.5131(17) . ?
N1 C13 1.324(3) . ?
N1 C22 1.359(3) . ?
P1 O2 1.4982(17) . ?
P1 C1 1.795(2) . ?
P1 C7 1.801(2) . ?
C1 C2 1.387(3) . ?
C1 C6 1.387(3) . ?
C2 C3 1.385(4) . ?
C2 H2 0.9300 . ?
N2 C20 1.327(3) . ?
N2 C24 1.354(3) . ?
O3 H3A 0.855(17) . ?
O3 H3B 0.816(17) . ?
C3 C4 1.371(5) . ?
C3 H3 0.9300 . ?
C4 C5 1.374(5) . ?
C4 H4 0.9300 . ?
C5 C6 1.378(4) . ?
C5 H5 0.9300 . ?
C6 H6 0.9300 . ?
C7 C12 1.378(4) . ?
C7 C8 1.381(3) . ?
C8 C9 1.383(4) . ?
C8 H8 0.9300 . ?
C9 C10 1.371(4) . ?
C9 H9 0.9300 . ?
C10 C11 1.370(4) . ?
C10 H10 0.9300 . ?
C11 C12 1.386(4) . ?
C11 H11 0.9300 . ?
C12 H12 0.9300 . ?
C13 C14 1.397(4) . ?
C13 H13 0.9300 . ?
C14 C15 1.359(4) . ?
C14 H14 0.9300 . ?
C15 C21 1.404(4) . ?
C15 H15 0.9300 . ?
C16 C17 1.342(4) . ?
C16 C21 1.434(4) . ?
C16 H16 0.9300 . ?
C17 C23 1.427(4) . ?
C17 H17 0.9300 . ?
C18 C19 1.361(4) . ?
C18 C23 1.399(4) . ?
C18 H18 0.9300 . ?
C19 C20 1.400(4) . ?
C19 H19 0.9300 . ?
C20 H20 0.9300 . ?
C21 C22 1.398(3) . ?
C22 C24 1.421(3) . ?
C23 C24 1.407(3) . ?
